data_4511599
loop_
_publ_author_name
'Springuel, G\'eraldine'
'Robeyns, Koen'
'Norberg, Bernadette'
'Wouters, Johan'
'Leyssens, Tom'

_publ_section_title
;
 Cocrystal Formation between Chiral Compounds: How Cocrystals Differ from
 Salts
;
_journal_issue 8
_journal_name_full 'Crystal Growth &amp; Design'
_journal_page_first 3996
_journal_paper_doi 10.1021/cg500588t
_journal_volume 14
_journal_year 2014
_chemical_absolute_configuration rmad
_chemical_formula_moiety 'C13 H18 O2, C8 H14 N2 O2'
_chemical_formula_sum 'C21 H32 N2 O4'
_chemical_formula_weight 376.49
_chemical_name_systematic
;
 ?
;
_space_group_IT_number 19
_symmetry_cell_setting orthorhombic
_symmetry_space_group_name_Hall 'P 2ac 2ab'
_symmetry_space_group_name_H-M 'P 21 21 21'
_atom_sites_solution_hydrogens geom
_atom_sites_solution_primary direct
_atom_sites_solution_secondary difmap
_audit_creation_method SHELXL-97
_cell_angle_alpha 90.00
_cell_angle_beta 90.00
_cell_angle_gamma 90.00
_cell_formula_units_Z 4
_cell_length_a 7.351(2)
_cell_length_b 9.780(3)
_cell_length_c 29.993(5)
_cell_measurement_reflns_used 2533
_cell_measurement_temperature 293(2)
_cell_measurement_theta_max 67.3855
_cell_measurement_theta_min 2.9425
_cell_volume 2156.3(10)
_computing_cell_refinement
;
CrysAlisPro, Agilent Technologies,
Version 1.171.35.15 (release 03-08-2011 CrysAlis171 .NET)
(compiled Aug  3 2011,13:03:54)
;
_computing_data_collection
;
CrysAlisPro, Agilent Technologies,
Version 1.171.35.15 (release 03-08-2011 CrysAlis171 .NET)
(compiled Aug  3 2011,13:03:54)
;
_computing_data_reduction
;
CrysAlisPro, Agilent Technologies,
Version 1.171.35.15 (release 03-08-2011 CrysAlis171 .NET)
(compiled Aug  3 2011,13:03:54)
;
_computing_structure_refinement 'SHELXL-97 (Sheldrick, 1997)'
_computing_structure_solution sir92
_diffrn_ambient_temperature 293(2)
_diffrn_detector_area_resol_mean 10.3712
_diffrn_measured_fraction_theta_full 0.993
_diffrn_measured_fraction_theta_max 0.993
_diffrn_measurement_device_type 'Xcalibur, Ruby, Gemini ultra'
_diffrn_measurement_method '\w scans'
_diffrn_radiation_monochromator mirror
_diffrn_radiation_source 'fine-focus sealed tube'
_diffrn_radiation_type CuK\a
_diffrn_radiation_wavelength 1.54178
_diffrn_reflns_av_R_equivalents 0.0250
_diffrn_reflns_av_sigmaI/netI 0.0220
_diffrn_reflns_limit_h_max 8
_diffrn_reflns_limit_h_min -8
_diffrn_reflns_limit_k_max 11
_diffrn_reflns_limit_k_min -10
_diffrn_reflns_limit_l_max 26
_diffrn_reflns_limit_l_min -35
_diffrn_reflns_number 6010
_diffrn_reflns_theta_full 67.47
_diffrn_reflns_theta_max 67.47
_diffrn_reflns_theta_min 2.95
_exptl_absorpt_coefficient_mu 0.644
_exptl_absorpt_correction_T_max 0.9936
_exptl_absorpt_correction_T_min 0.7828
_exptl_absorpt_correction_type multi-scan
_exptl_absorpt_process_details
;
CrysAlisPro, Agilent Technologies,
Version 1.171.35.15 (release 03-08-2011 CrysAlis171 .NET)
(compiled Aug  3 2011,13:03:54)
Empirical absorption correction using spherical harmonics,
 implemented in SCALE3 ABSPACK scaling algorithm.
;
_exptl_crystal_colour colorless
_exptl_crystal_density_diffrn 1.160
_exptl_crystal_density_method 'not measured'
_exptl_crystal_description plaquet
_exptl_crystal_F_000 816
_exptl_crystal_size_max 0.40
_exptl_crystal_size_mid 0.10
_exptl_crystal_size_min 0.01
_refine_diff_density_max 0.281
_refine_diff_density_min -0.311
_refine_diff_density_rms 0.055
_refine_ls_abs_structure_details 'Flack H D (1983), Acta Cryst. A39, 876-881'
_refine_ls_abs_structure_Flack -0.1(7)
_refine_ls_extinction_coef 0.0016(4)
_refine_ls_extinction_expression Fc^*^=kFc[1+0.001xFc^2^\l^3^/sin(2\q)]^-1/4^
_refine_ls_extinction_method SHELXL
_refine_ls_goodness_of_fit_ref 1.056
_refine_ls_hydrogen_treatment mixed
_refine_ls_matrix_type full
_refine_ls_number_parameters 253
_refine_ls_number_reflns 3456
_refine_ls_number_restraints 0
_refine_ls_restrained_S_all 1.056
_refine_ls_R_factor_all 0.0883
_refine_ls_R_factor_gt 0.0837
_refine_ls_shift/su_max 0.000
_refine_ls_shift/su_mean 0.000
_refine_ls_structure_factor_coef Fsqd
_refine_ls_weighting_details 'calc w=1/[\s^2^(Fo^2^)+(0.0750P)^2^+4.1841P] where P=(Fo^2^+2Fc^2^)/3'
_refine_ls_weighting_scheme calc
_refine_ls_wR_factor_gt 0.2340
_refine_ls_wR_factor_ref 0.2366
_reflns_number_gt 3158
_reflns_number_total 3456
_reflns_threshold_expression >2sigma(I)
_cod_data_source_file 977391.cif
_cod_data_source_block shelxl
_cod_depositor_comments 'Adding full bibliography for 4511595--4511600.cif.'
_cod_database_code 4511599

loop_
_symmetry_equiv_pos_as_xyz
'x, y, z'
'-x+1/2, -y, z+1/2'
'x+1/2, -y+1/2, -z'
'-x, y+1/2, -z+1/2'

loop_
_atom_site_label
_atom_site_type_symbol
_atom_site_fract_x
_atom_site_fract_y
_atom_site_fract_z
_atom_site_U_iso_or_equiv
_atom_site_adp_type
_atom_site_occupancy
_atom_site_symmetry_multiplicity
_atom_site_calc_flag
_atom_site_refinement_flags
C3 C 0.5677(7) 0.0048(5) 0.51939(19) 0.0551(13) Uani 1 1 d .
H3 H 0.6403 -0.0655 0.5344 0.066 Uiso 1 1 calc R
C4 C 0.5929(8) 0.1571(6) 0.32577(19) 0.0618(14) Uani 1 1 d .
C5 C 0.7005(7) 0.1159(6) 0.5048(2) 0.0678(17) Uani 1 1 d .
H5A H 0.7548 0.1578 0.5309 0.081 Uiso 1 1 calc R
H5B H 0.6352 0.1863 0.4886 0.081 Uiso 1 1 calc R
C6 C 0.5202(8) -0.1918(6) 0.47056(19) 0.0599(14) Uani 1 1 d .
C7 C 0.8455(8) 0.0241(7) 0.3512(2) 0.0720(17) Uani 1 1 d .
H7 H 0.9583 0.0215 0.3652 0.086 Uiso 1 1 calc R
C8 C 0.7555(8) 0.1474(6) 0.3473(2) 0.0692(16) Uani 1 1 d .
H8 H 0.8070 0.2255 0.3596 0.083 Uiso 1 1 calc R
C9 C 0.3851(8) 0.0128(7) 0.4467(2) 0.0700(16) Uani 1 1 d .
H9A H 0.4675 0.0700 0.4297 0.084 Uiso 1 1 calc R
H9B H 0.2888 0.0692 0.4590 0.084 Uiso 1 1 calc R
C10 C 0.7701(9) -0.0973(7) 0.3344(2) 0.0695(16) Uani 1 1 d .
C11 C 0.4935(9) 0.2941(7) 0.3207(2) 0.0703(16) Uani 1 1 d .
H11 H 0.4053 0.2849 0.2964 0.084 Uiso 1 1 calc R
C12 C 0.3076(9) -0.1022(7) 0.4180(2) 0.0756(18) Uani 1 1 d .
H12A H 0.1854 -0.1262 0.4274 0.091 Uiso 1 1 calc R
H12B H 0.3050 -0.0763 0.3868 0.091 Uiso 1 1 calc R
C13 C 0.8515(8) 0.0567(7) 0.4750(3) 0.0773(19) Uani 1 1 d .
H13A H 0.9347 0.1281 0.4668 0.116 Uiso 1 1 calc R
H13B H 0.7983 0.0183 0.4485 0.116 Uiso 1 1 calc R
H13C H 0.9158 -0.0134 0.4909 0.116 Uiso 1 1 calc R
C14 C 0.4382(9) -0.2193(7) 0.4257(2) 0.0710(17) Uani 1 1 d .
H14A H 0.3742 -0.3061 0.4257 0.085 Uiso 1 1 calc R
H14B H 0.5314 -0.2213 0.4029 0.085 Uiso 1 1 calc R
C15 C 0.3912(8) 0.3269(7) 0.3623(2) 0.0672(15) Uani 1 1 d .
C16 C 0.5143(9) 0.0386(7) 0.3088(2) 0.0760(18) Uani 1 1 d .
H16 H 0.4019 0.0424 0.2946 0.091 Uiso 1 1 calc R
C17 C 0.8712(11) -0.2301(8) 0.3395(3) 0.086(2) Uani 1 1 d .
H17A H 0.7849 -0.3047 0.3367 0.103 Uiso 1 1 calc R
H17B H 0.9223 -0.2340 0.3693 0.103 Uiso 1 1 calc R
C18 C 0.6238(11) 0.4093(7) 0.3088(3) 0.093(2) Uani 1 1 d .
H18A H 0.6847 0.3879 0.2814 0.140 Uiso 1 1 calc R
H18B H 0.7121 0.4197 0.3321 0.140 Uiso 1 1 calc R
H18C H 0.5569 0.4929 0.3054 0.140 Uiso 1 1 calc R
C19 C 0.6057(9) -0.0867(7) 0.3132(2) 0.0791(19) Uani 1 1 d .
H19 H 0.5529 -0.1651 0.3014 0.095 Uiso 1 1 calc R
C20 C 1.0225(11) -0.2522(7) 0.3062(3) 0.091(2) Uani 1 1 d .
H20 H 1.1041 -0.1731 0.3077 0.110 Uiso 1 1 calc R
C21 C 0.9520(13) -0.2619(10) 0.2593(3) 0.114(3) Uani 1 1 d .
H21A H 1.0524 -0.2700 0.2390 0.171 Uiso 1 1 calc R
H21B H 0.8834 -0.1812 0.2523 0.171 Uiso 1 1 calc R
H21C H 0.8751 -0.3408 0.2565 0.171 Uiso 1 1 calc R
C22 C 1.1342(15) -0.3808(10) 0.3183(4) 0.142(4) Uani 1 1 d .
H22A H 1.1712 -0.3757 0.3490 0.212 Uiso 1 1 calc R
H22B H 1.2400 -0.3857 0.2996 0.212 Uiso 1 1 calc R
H22C H 1.0609 -0.4609 0.3139 0.212 Uiso 1 1 calc R
C33 C 0.4309(7) 0.0576(6) 0.5539(2) 0.0573(13) Uani 1 1 d .
N9 N 0.4821(6) -0.0610(4) 0.48206(14) 0.0533(10) Uani 1 1 d .
N10 N 0.2658(6) 0.0061(5) 0.55313(18) 0.0673(13) Uani 1 1 d .
H10A H 0.1867 0.0320 0.5725 0.081 Uiso 1 1 d R
H10B H 0.2366 -0.0533 0.5332 0.081 Uiso 1 1 d R
O1 O 0.6146(6) -0.2694(4) 0.49302(15) 0.0698(11) Uani 1 1 d .
O2 O 0.4790(6) 0.1428(5) 0.58186(16) 0.0798(13) Uani 1 1 d .
O9 O 0.4427(6) 0.3981(6) 0.39234(18) 0.0946(16) Uani 1 1 d .
O10 O 0.2286(6) 0.2695(5) 0.36380(19) 0.0860(15) Uani 1 1 d .
H10O H 0.151(17) 0.310(13) 0.387(4) 0.19(5) Uiso 1 1 d .

loop_
_atom_site_aniso_label
_atom_site_aniso_U_11
_atom_site_aniso_U_22
_atom_site_aniso_U_33
_atom_site_aniso_U_23
_atom_site_aniso_U_13
_atom_site_aniso_U_12
C3 0.037(2) 0.049(3) 0.080(3) -0.006(3) -0.001(2) 0.005(2)
C4 0.048(3) 0.071(4) 0.067(3) -0.007(3) 0.003(3) 0.003(3)
C5 0.040(3) 0.051(3) 0.112(5) -0.008(3) 0.000(3) -0.006(3)
C6 0.054(3) 0.050(3) 0.075(3) -0.004(3) 0.008(3) 0.007(3)
C7 0.044(3) 0.076(4) 0.096(5) -0.009(4) -0.009(3) 0.006(3)
C8 0.054(3) 0.060(3) 0.094(4) -0.014(3) -0.012(3) 0.007(3)
C9 0.056(3) 0.068(4) 0.086(4) 0.006(3) -0.006(3) 0.012(3)
C10 0.059(4) 0.069(4) 0.081(4) -0.001(3) 0.010(3) 0.001(3)
C11 0.062(4) 0.073(4) 0.076(4) -0.001(3) -0.006(3) 0.004(3)
C12 0.056(3) 0.092(5) 0.078(4) 0.001(4) -0.007(3) 0.008(3)
C13 0.042(3) 0.069(4) 0.121(5) 0.005(4) 0.009(3) -0.005(3)
C14 0.067(4) 0.071(4) 0.075(4) -0.016(3) 0.006(3) -0.006(3)
C15 0.054(3) 0.070(4) 0.078(4) -0.008(3) -0.010(3) 0.014(3)
C16 0.048(3) 0.079(4) 0.101(5) -0.013(4) -0.006(3) -0.003(3)
C17 0.091(5) 0.072(4) 0.095(5) 0.001(4) 0.006(4) 0.008(4)
C18 0.078(5) 0.070(4) 0.131(6) 0.021(4) 0.013(5) 0.003(4)
C19 0.058(4) 0.072(4) 0.107(5) -0.014(4) 0.003(4) -0.016(3)
C20 0.076(5) 0.058(4) 0.140(7) -0.011(4) -0.009(5) 0.003(4)
C21 0.110(7) 0.108(6) 0.123(7) -0.011(5) 0.018(6) 0.021(6)
C22 0.124(8) 0.107(7) 0.194(10) -0.028(7) -0.029(8) 0.058(7)
C33 0.034(2) 0.054(3) 0.083(4) -0.010(3) -0.002(3) 0.003(2)
N9 0.040(2) 0.049(2) 0.071(3) -0.003(2) -0.003(2) 0.0018(19)
N10 0.042(2) 0.066(3) 0.093(3) -0.023(3) 0.010(2) -0.008(2)
O1 0.067(2) 0.042(2) 0.101(3) -0.0058(19) -0.003(2) 0.0101(19)
O2 0.056(2) 0.083(3) 0.100(3) -0.036(3) -0.007(2) 0.006(2)
O9 0.054(2) 0.122(4) 0.109(3) -0.037(3) -0.003(2) -0.006(3)
O10 0.045(2) 0.093(3) 0.119(4) -0.037(3) 0.011(2) -0.011(2)

loop_
_atom_type_symbol
_atom_type_description
_atom_type_scat_dispersion_real
_atom_type_scat_dispersion_imag
_atom_type_scat_source
C C 0.0181 0.0091 'International Tables Vol C Tables 4.2.6.8 and 6.1.1.4'
H H 0.0000 0.0000 'International Tables Vol C Tables 4.2.6.8 and 6.1.1.4'
N N 0.0311 0.0180 'International Tables Vol C Tables 4.2.6.8 and 6.1.1.4'
O O 0.0492 0.0322 'International Tables Vol C Tables 4.2.6.8 and 6.1.1.4'

loop_
_geom_angle_atom_site_label_1
_geom_angle_atom_site_label_2
_geom_angle_atom_site_label_3
_geom_angle
N9 C3 C5 112.1(5)
N9 C3 C33 112.9(4)
C5 C3 C33 111.9(5)
N9 C3 H3 106.4
C5 C3 H3 106.4
C33 C3 H3 106.4
C8 C4 C16 118.7(6)
C8 C4 C11 121.8(5)
C16 C4 C11 119.5(5)
C3 C5 C13 111.1(5)
C3 C5 H5A 109.4
C13 C5 H5A 109.4
C3 C5 H5B 109.4
C13 C5 H5B 109.4
H5A C5 H5B 108.0
O1 C6 N9 124.1(5)
O1 C6 C14 127.4(5)
N9 C6 C14 108.4(5)
C8 C7 C10 121.2(5)
C8 C7 H7 119.4
C10 C7 H7 119.4
C4 C8 C7 121.5(6)
C4 C8 H8 119.2
C7 C8 H8 119.2
N9 C9 C12 103.1(5)
N9 C9 H9A 111.1
C12 C9 H9A 111.1
N9 C9 H9B 111.1
C12 C9 H9B 111.1
H9A C9 H9B 109.1
C19 C10 C7 116.8(6)
C19 C10 C17 123.2(7)
C7 C10 C17 120.0(6)
C15 C11 C18 110.7(6)
C15 C11 C4 110.2(5)
C18 C11 C4 111.7(5)
C15 C11 H11 108.0
C18 C11 H11 108.0
C4 C11 H11 108.0
C14 C12 C9 103.5(5)
C14 C12 H12A 111.1
C9 C12 H12A 111.1
C14 C12 H12B 111.1
C9 C12 H12B 111.1
H12A C12 H12B 109.0
C5 C13 H13A 109.5
C5 C13 H13B 109.5
H13A C13 H13B 109.5
C5 C13 H13C 109.5
H13A C13 H13C 109.5
H13B C13 H13C 109.5
C6 C14 C12 104.9(5)
C6 C14 H14A 110.8
C12 C14 H14A 110.8
C6 C14 H14B 110.8
C12 C14 H14B 110.8
H14A C14 H14B 108.8
O9 C15 O10 120.5(6)
O9 C15 C11 126.4(6)
O10 C15 C11 113.1(6)
C4 C16 C19 119.6(6)
C4 C16 H16 120.2
C19 C16 H16 120.2
C10 C17 C20 114.9(6)
C10 C17 H17A 108.5
C20 C17 H17A 108.5
C10 C17 H17B 108.5
C20 C17 H17B 108.5
H17A C17 H17B 107.5
C11 C18 H18A 109.5
C11 C18 H18B 109.5
H18A C18 H18B 109.5
C11 C18 H18C 109.5
H18A C18 H18C 109.5
H18B C18 H18C 109.5
C10 C19 C16 122.1(6)
C10 C19 H19 118.9
C16 C19 H19 118.9
C21 C20 C17 112.0(7)
C21 C20 C22 110.6(7)
C17 C20 C22 110.6(8)
C21 C20 H20 107.8
C17 C20 H20 107.8
C22 C20 H20 107.8
C20 C21 H21A 109.5
C20 C21 H21B 109.5
H21A C21 H21B 109.5
C20 C21 H21C 109.5
H21A C21 H21C 109.5
H21B C21 H21C 109.5
C20 C22 H22A 109.5
C20 C22 H22B 109.5
H22A C22 H22B 109.5
C20 C22 H22C 109.5
H22A C22 H22C 109.5
H22B C22 H22C 109.5
O2 C33 N10 122.4(5)
O2 C33 C3 119.9(5)
N10 C33 C3 117.7(5)
C6 N9 C3 122.1(5)
C6 N9 C9 112.4(5)
C3 N9 C9 123.8(5)
C33 N10 H10A 119.9
C33 N10 H10B 120.1
H10A N10 H10B 120.0
C15 O10 H10O 112(7)

loop_
_geom_bond_atom_site_label_1
_geom_bond_atom_site_label_2
_geom_bond_distance
C3 N9 1.437(7)
C3 C5 1.525(8)
C3 C33 1.534(7)
C3 H3 0.9800
C4 C8 1.361(8)
C4 C16 1.391(8)
C4 C11 1.534(9)
C5 C13 1.539(8)
C5 H5A 0.9700
C5 H5B 0.9700
C6 O1 1.230(7)
C6 N9 1.354(7)
C6 C14 1.498(8)
C7 C8 1.380(8)
C7 C10 1.403(9)
C7 H7 0.9300
C8 H8 0.9300
C9 N9 1.467(7)
C9 C12 1.527(9)
C9 H9A 0.9700
C9 H9B 0.9700
C10 C19 1.369(9)
C10 C17 1.505(9)
C11 C15 1.493(9)
C11 C18 1.521(9)
C11 H11 0.9800
C12 C14 1.512(9)
C12 H12A 0.9700
C12 H12B 0.9700
C13 H13A 0.9600
C13 H13B 0.9600
C13 H13C 0.9600
C14 H14A 0.9700
C14 H14B 0.9700
C15 O9 1.200(7)
C15 O10 1.321(7)
C16 C19 1.404(9)
C16 H16 0.9300
C17 C20 1.510(11)
C17 H17A 0.9700
C17 H17B 0.9700
C18 H18A 0.9600
C18 H18B 0.9600
C18 H18C 0.9600
C19 H19 0.9300
C20 C21 1.503(12)
C20 C22 1.545(11)
C20 H20 0.9800
C21 H21A 0.9600
C21 H21B 0.9600
C21 H21C 0.9600
C22 H22A 0.9600
C22 H22B 0.9600
C22 H22C 0.9600
C33 O2 1.234(7)
C33 N10 1.314(7)
N10 H10A 0.8600
N10 H10B 0.8601
O10 H10O 0.98(13)

loop_
_geom_torsion_atom_site_label_1
_geom_torsion_atom_site_label_2
_geom_torsion_atom_site_label_3
_geom_torsion_atom_site_label_4
_geom_torsion
N9 C3 C5 C13 -59.3(6)
C33 C3 C5 C13 172.6(5)
C16 C4 C8 C7 2.2(10)
C11 C4 C8 C7 -179.1(6)
C10 C7 C8 C4 -2.2(11)
C8 C7 C10 C19 1.4(10)
C8 C7 C10 C17 -179.6(7)
C8 C4 C11 C15 -81.3(7)
C16 C4 C11 C15 97.4(7)
C8 C4 C11 C18 42.2(8)
C16 C4 C11 C18 -139.0(6)
N9 C9 C12 C14 -26.8(6)
O1 C6 C14 C12 169.2(6)
N9 C6 C14 C12 -14.3(7)
C9 C12 C14 C6 25.3(7)
C18 C11 C15 O9 -28.2(9)
C4 C11 C15 O9 95.9(8)
C18 C11 C15 O10 151.1(6)
C4 C11 C15 O10 -84.8(7)
C8 C4 C16 C19 -1.6(10)
C11 C4 C16 C19 179.7(6)
C19 C10 C17 C20 99.3(8)
C7 C10 C17 C20 -79.5(9)
C7 C10 C19 C16 -0.9(10)
C17 C10 C19 C16 -179.7(7)
C4 C16 C19 C10 1.0(11)
C10 C17 C20 C21 -64.1(9)
C10 C17 C20 C22 172.0(7)
N9 C3 C33 O2 -162.9(5)
C5 C3 C33 O2 -35.3(8)
N9 C3 C33 N10 18.9(8)
C5 C3 C33 N10 146.6(5)
O1 C6 N9 C3 7.8(9)
C14 C6 N9 C3 -168.9(5)
O1 C6 N9 C9 173.1(6)
C14 C6 N9 C9 -3.5(7)
C5 C3 N9 C6 110.0(6)
C33 C3 N9 C6 -122.5(5)
C5 C3 N9 C9 -53.7(6)
C33 C3 N9 C9 73.9(6)
C12 C9 N9 C6 19.5(6)
C12 C9 N9 C3 -175.4(5)
